data_4336373
loop_
_publ_author_name
'Maria-Gabriela Alexandru'
'Diana Visinescu'
'Sergiu Shova'
'Francesc Lloret'
'Miguel Julve'
'Marius Andruh'

_publ_contact_author_name
;
;
_publ_section_title
;
 Two-Dimensional Coordination Polymers Constructed by [NiIILnIII] Nodes
 and [WIV(bpy)(CN)6]2- Spacers: A Network of [NiIIDyIII] Single Molecule
 Magnets
;
_journal_name_full 'Inorganic Chemistry'
_journal_page_first 11627
_journal_page_last 11637
_journal_paper_doi 10.1021/ic4019794
_journal_volume 52
_journal_year 2013
_chemical_formula_moiety 'C35 H30 N11 Ni O8 Tb W, 1.8(C2 H3 N), 3.35(H2 O)'
_chemical_formula_sum 'C38.6 H42.1 N12.8 Ni O11.35 Tb W'
_chemical_formula_weight 1268.43
_chemical_name_systematic
;
 ? 
;
_space_group_crystal_system monoclinic
_space_group_IT_number 14
_space_group_name_Hall '-P 2yn'
_space_group_name_H-M_alt 'P 1 21/n 1'
_symmetry_space_group_name_Hall '-P 2yn'
_symmetry_space_group_name_H-M 'P 1 21/n 1'
_atom_sites_solution_hydrogens geom
_atom_sites_solution_primary direct
_atom_sites_solution_secondary difmap
_audit_creation_date 2013-01-02
_audit_creation_method
;
  Olex2 1.2
  (compiled Dec  5 2012 16:20:19, GUI svn.r4385)
;
_cell_angle_alpha 90.00
_cell_angle_beta 111.913(8)
_cell_angle_gamma 90.00
_cell_formula_units_Z 4
_cell_length_a 14.4585(9)
_cell_length_b 22.5407(11)
_cell_length_c 15.7106(10)
_cell_measurement_reflns_used 7902
_cell_measurement_temperature 99.9(2)
_cell_measurement_theta_max 29.4942
_cell_measurement_theta_min 2.4121
_cell_volume 4750.2(6)
_computing_cell_refinement
;
CrysAlisPro, Agilent Technologies,
Version 1.171.35.21 (release 20-01-2012 CrysAlis171 .NET)
(compiled Jan 23 2012,18:06:46)
;
_computing_data_collection
;
CrysAlisPro, Agilent Technologies,
Version 1.171.35.21 (release 20-01-2012 CrysAlis171 .NET)
(compiled Jan 23 2012,18:06:46)
;
_computing_data_reduction
;
CrysAlisPro, Agilent Technologies,
Version 1.171.35.21 (release 20-01-2012 CrysAlis171 .NET)
(compiled Jan 23 2012,18:06:46)
;
_computing_molecular_graphics
;
O. V. Dolomanov, L. J. Bourhis, R. J. Gildea, J. A. K. Howard and H. Puschmann,
OLEX2: a complete structure solution, refinement and analysis program.
J. Appl. Cryst. (2009). 42, 339-341.
;
_computing_publication_material
;
O. V. Dolomanov, L. J. Bourhis, R. J. Gildea, J. A. K. Howard and H. Puschmann,
OLEX2: a complete structure solution, refinement and analysis program.
J. Appl. Cryst. (2009). 42, 339-341.
;
_computing_structure_refinement
;
SHELXL, G.M. Sheldrick, Acta Cryst.
(2008). A64, 112-122
;
_computing_structure_solution
;
SHELXS, G.M. Sheldrick, Acta Cryst.
(2008). A64, 112-122
;
_diffrn_ambient_temperature 99.9(2)
_diffrn_detector_area_resol_mean 16.1593
_diffrn_measured_fraction_theta_full 0.995
_diffrn_measured_fraction_theta_max 0.995
_diffrn_measurement_details
;
  1 omega  -78.00  -37.00   1.0000   15.0000
omega____ theta____ kappa____ phi______ frames
    -      -13.7789 -178.0000 -150.0000 41

  2 omega    4.00   82.00   1.0000   15.0000
omega____ theta____ kappa____ phi______ frames
    -       16.5133   57.0000 -180.0000 78

  3 omega  -35.00   42.00   1.0000   15.0000
omega____ theta____ kappa____ phi______ frames
    -       16.5133  -77.0000   60.0000 77

  4 omega  -25.00    8.00   1.0000   15.0000
omega____ theta____ kappa____ phi______ frames
    -       16.5133  -99.0000  -90.0000 33

  5 omega    2.00   59.00   1.0000   15.0000
omega____ theta____ kappa____ phi______ frames
    -       16.5133   57.0000   60.0000 57
;
_diffrn_measurement_device_type 'Xcalibur, Eos'
_diffrn_measurement_method '\w scans'
_diffrn_orient_matrix_UB_11 0.0251850000
_diffrn_orient_matrix_UB_12 -0.0062991000
_diffrn_orient_matrix_UB_13 -0.0300745000
_diffrn_orient_matrix_UB_21 0.0393605000
_diffrn_orient_matrix_UB_22 -0.0134391000
_diffrn_orient_matrix_UB_23 0.0366744000
_diffrn_orient_matrix_UB_31 -0.0247984000
_diffrn_orient_matrix_UB_32 -0.0277273000
_diffrn_orient_matrix_UB_33 -0.0109189000
_diffrn_radiation_monochromator graphite
_diffrn_radiation_type 'Mo K\a'
_diffrn_radiation_wavelength 0.7107
_diffrn_reflns_av_R_equivalents 0.0646
_diffrn_reflns_av_unetI/netI 0.0779
_diffrn_reflns_limit_h_max 17
_diffrn_reflns_limit_h_min -17
_diffrn_reflns_limit_k_max 27
_diffrn_reflns_limit_k_min -27
_diffrn_reflns_limit_l_max 18
_diffrn_reflns_limit_l_min -19
_diffrn_reflns_number 28334
_diffrn_reflns_theta_full 26.00
_diffrn_reflns_theta_max 26.00
_diffrn_reflns_theta_min 2.42
_diffrn_source 'Enhance (Mo) x-ray Source'
_exptl_absorpt_coefficient_mu 4.350
_exptl_absorpt_correction_T_max 1.00000
_exptl_absorpt_correction_T_min 0.72875
_exptl_absorpt_correction_type multi-scan
_exptl_absorpt_process_details
;
CrysAlisPro, Agilent Technologies,
Version 1.171.35.21 (release 20-01-2012 CrysAlis171 .NET)
(compiled Jan 23 2012,18:06:46)
empirical absorption correction using spherical harmonics,
 implemented in SCALE3 ABSPACK scaling algorithm.
;
_exptl_crystal_colour 'light violet'
_exptl_crystal_colour_modifier light
_exptl_crystal_colour_primary violet
_exptl_crystal_density_diffrn 1.774
_exptl_crystal_description plate
_exptl_crystal_F_000 2484
_exptl_crystal_size_max 0.15
_exptl_crystal_size_mid 0.15
_exptl_crystal_size_min 0.04
_refine_diff_density_max 1.876
_refine_diff_density_min -1.099
_refine_diff_density_rms 0.187
_refine_ls_extinction_method none
_refine_ls_goodness_of_fit_ref 1.039
_refine_ls_hydrogen_treatment constr
_refine_ls_matrix_type full
_refine_ls_number_parameters 595
_refine_ls_number_reflns 9288
_refine_ls_number_restraints 39
_refine_ls_restrained_S_all 1.038
_refine_ls_R_factor_all 0.0657
_refine_ls_R_factor_gt 0.0457
_refine_ls_shift/su_max 0.002
_refine_ls_shift/su_mean 0.000
_refine_ls_structure_factor_coef Fsqd
_refine_ls_weighting_details 'calc w=1/[\s^2^(Fo^2^)+(0.0374P)^2^+5.7470P] where P=(Fo^2^+2Fc^2^)/3'
_refine_ls_weighting_scheme calc
_refine_ls_wR_factor_gt 0.0938
_refine_ls_wR_factor_ref 0.1011
_reflns_number_gt 7360
_reflns_number_total 9288
_reflns_threshold_expression >2sigma(I)
_cod_data_source_file ic4019794_si_002.cif
_cod_data_source_block shi_1293_maan
_cod_original_cell_volume 4750.3(5)
_cod_original_formula_sum 'C38.60 H42.10 N12.80 Ni O11.35 Tb W'
_cod_database_code 4336373
_chemical_oxdiff_formula 'C33 H40 N10 O10 Ni1 Tb1 W1'
_chemical_oxdiff_usercomment 'Ni_Tb_W_BPI, 0.15x0.15x0.04, violet'
_reflns_odcompleteness_completeness 99.90
_reflns_odcompleteness_iscentric 1
_reflns_odcompleteness_theta 26.32

loop_
_space_group_symop_id
_space_group_symop_operation_xyz
1 'x, y, z'
2 '-x+1/2, y+1/2, -z+1/2'
3 '-x, -y, -z'
4 'x-1/2, -y-1/2, z-1/2'

loop_
_atom_site_label
_atom_site_type_symbol
_atom_site_fract_x
_atom_site_fract_y
_atom_site_fract_z
_atom_site_U_iso_or_equiv
_atom_site_adp_type
_atom_site_occupancy
_atom_site_symmetry_multiplicity
_atom_site_calc_flag
_atom_site_refinement_flags
_atom_site_disorder_assembly
_atom_site_disorder_group
W1 W 1.155281(19) 0.640714(11) 0.543756(18) 0.01149(8) Uani 1 1 d . . .
Tb1 Tb 0.77522(2) 0.598061(14) 0.33828(2) 0.01317(9) Uani 1 1 d . . .
Ni1 Ni 0.83243(6) 0.74862(3) 0.35409(6) 0.01341(19) Uani 1 1 d . . .
N12 N 0.3757(8) 0.6429(4) 0.1663(6) 0.078(3) Uani 1 1 d D . .
O4 O 0.6199(3) 0.6025(2) 0.3731(3) 0.0232(11) Uani 1 1 d . . .
O5 O 0.6463(4) 0.5453(2) 0.2094(3) 0.0240(12) Uani 1 1 d . . .
C35 C 1.3174(5) 0.6379(3) 0.5933(5) 0.0168(15) Uani 1 1 d . . .
O3 O 0.8452(3) 0.57120(19) 0.2187(3) 0.0180(11) Uani 1 1 d . . .
C31 C 1.0248(5) 0.6972(3) 0.5023(4) 0.0149(15) Uani 1 1 d U . .
C10 C 0.8339(6) 0.8722(3) 0.4301(5) 0.0277(19) Uani 1 1 d . . .
H10A H 0.8907 0.8709 0.4878 0.033 Uiso 1 1 calc R . .
H10B H 0.7885 0.9024 0.4355 0.033 Uiso 1 1 calc R . .
C4 C 1.0285(6) 0.7000(3) 0.1787(5) 0.0273(18) Uani 1 1 d . . .
H4 H 1.0678 0.7299 0.1690 0.033 Uiso 1 1 calc R . .
C8 C 0.9601(5) 0.8554(3) 0.3523(5) 0.0203(16) Uani 1 1 d . . .
H8A H 0.9874 0.8757 0.3125 0.024 Uiso 1 1 calc R . .
H8B H 1.0108 0.8551 0.4137 0.024 Uiso 1 1 calc R . .
N11 N 1.4026(4) 0.6346(3) 0.6107(4) 0.0224(14) Uani 1 1 d . . .
C5 C 0.9721(5) 0.7121(3) 0.2312(4) 0.0174(15) Uani 1 1 d . . .
C26 C 1.2555(7) 0.6315(4) 0.3103(6) 0.041(2) Uani 1 1 d . . .
H26 H 1.2783 0.6595 0.2793 0.049 Uiso 1 1 calc R . .
C1 C 0.9113(6) 0.6115(3) 0.2035(5) 0.0215(17) Uani 1 1 d . . .
N9 N 1.0278(4) 0.6038(3) 0.6722(4) 0.0213(14) Uani 1 1 d U . .
C16 C 0.5970(5) 0.6559(3) 0.4048(5) 0.0248(17) Uani 1 1 d . . .
N6 N 0.7300(4) 0.7748(2) 0.2267(4) 0.0179(13) Uani 1 1 d . . .
C17 C 0.6625(5) 0.7029(3) 0.4044(5) 0.0202(16) Uani 1 1 d . . .
C20 C 1.1932(5) 0.7755(3) 0.5099(5) 0.0216(17) Uani 1 1 d . . .
H20 H 1.1717 0.7819 0.5580 0.026 Uiso 1 1 calc R . .
N10 N 1.2274(4) 0.5069(2) 0.6245(4) 0.0176(13) Uani 1 1 d . . .
C29 C 1.1850(5) 0.5512(3) 0.4001(5) 0.0234(17) Uani 1 1 d . . .
H29 H 1.1616 0.5236 0.4312 0.028 Uiso 1 1 calc R . .
C3 C 1.0279(7) 0.6451(4) 0.1409(6) 0.036(2) Uani 1 1 d U . .
H3 H 1.0676 0.6378 0.1072 0.043 Uiso 1 1 calc R . .
O7 O 0.5730(4) 0.5836(2) 0.0721(3) 0.0385(15) Uani 1 1 d . . .
C14 C 0.5063(6) 0.7202(4) 0.4672(6) 0.047(3) Uani 1 1 d . . .
H14 H 0.4559 0.7261 0.4897 0.056 Uiso 1 1 calc R . .
C24 C 1.2249(5) 0.7102(3) 0.4079(5) 0.0220(16) Uani 1 1 d . . .
C39 C 0.6023(8) 0.4978(5) 0.9080(8) 0.048(3) Uani 0.80 1 d P A 1
H39A H 0.6066 0.4555 0.9023 0.071 Uiso 0.80 1 d PR A 1
H39B H 0.5336 0.5095 0.8854 0.071 Uiso 0.80 1 d PR A 1
H39C H 0.6335 0.5088 0.9714 0.071 Uiso 0.80 1 d PR A 1
C22 C 1.2527(6) 0.8136(4) 0.3977(6) 0.038(2) Uani 1 1 d . . .
H22 H 1.2720 0.8454 0.3704 0.046 Uiso 1 1 calc R . .
C34 C 1.2027(5) 0.5546(3) 0.5968(4) 0.0142(14) Uani 1 1 d . . .
C6 C 0.9139(5) 0.6670(3) 0.2468(4) 0.0144(14) Uani 1 1 d . . .
C25 C 1.2253(5) 0.6492(3) 0.3800(5) 0.0207(16) Uani 1 1 d . . .
C28 C 1.2141(6) 0.5320(4) 0.3322(5) 0.0314(19) Uani 1 1 d . . .
H28 H 1.2088 0.4920 0.3163 0.038 Uiso 1 1 calc R . .
O6 O 0.6584(4) 0.6394(2) 0.1876(3) 0.0244(12) Uani 1 1 d . . .
O2 O 0.7357(3) 0.69031(19) 0.3766(3) 0.0178(11) Uani 1 1 d . . .
N5 N 1.1889(4) 0.6094(2) 0.4245(4) 0.0157(13) Uani 1 1 d . . .
O1W O 0.8225(3) 0.5958(2) 0.5078(3) 0.0198(11) Uani 1 1 d . . .
H1WA H 0.8857 0.5865 0.5354 0.030 Uiso 1 1 d R . .
H1WB H 0.8129 0.6307 0.5280 0.030 Uiso 1 1 d R . .
N4 N 1.1950(4) 0.7193(2) 0.4791(4) 0.0181(13) Uani 1 1 d . . .
N3 N 0.6239(4) 0.5895(3) 0.1539(4) 0.0225(14) Uani 1 1 d . . .
C21 C 1.2227(5) 0.8233(3) 0.4712(5) 0.0273(18) Uani 1 1 d U . .
H21 H 1.2225 0.8614 0.4938 0.033 Uiso 1 1 calc R . .
O1 O 0.8592(3) 0.67262(18) 0.2977(3) 0.0129(10) Uani 1 1 d . . .
C2 C 0.9681(6) 0.6008(3) 0.1529(5) 0.0286(19) Uani 1 1 d . . .
H2 H 0.9666 0.5638 0.1264 0.034 Uiso 1 1 calc R . .
C23 C 1.2536(6) 0.7575(4) 0.3663(6) 0.034(2) Uani 1 1 d . . .
H23 H 1.2734 0.7508 0.3171 0.041 Uiso 1 1 calc R . .
C27 C 1.2521(6) 0.5724(4) 0.2863(6) 0.037(2) Uani 1 1 d . . .
H27 H 1.2745 0.5599 0.2409 0.044 Uiso 1 1 calc R . .
C18 C 0.8551(6) 0.5095(3) 0.1959(5) 0.0278(18) Uani 1 1 d . . .
H18A H 0.9217 0.4961 0.2301 0.042 Uiso 1 1 d R . .
H18B H 0.8414 0.5060 0.1315 0.042 Uiso 1 1 d R . .
H18C H 0.8086 0.4857 0.2115 0.042 Uiso 1 1 d R . .
N7 N 0.9530(4) 0.7244(2) 0.4767(4) 0.0165(13) Uani 1 1 d . . .
N1 N 0.9364(4) 0.7936(2) 0.3203(4) 0.0160(13) Uani 1 1 d . . .
N2 N 0.7835(4) 0.8147(2) 0.4143(4) 0.0181(13) Uani 1 1 d . . .
C7 C 0.9804(5) 0.7718(3) 0.2707(5) 0.0189(16) Uani 1 1 d . . .
H7 H 1.0240 0.7973 0.2576 0.023 Uiso 1 1 calc R . .
C9 C 0.8696(6) 0.8897(3) 0.3534(5) 0.0237(17) Uani 1 1 d . . .
H9A H 0.8151 0.8839 0.2949 0.028 Uiso 1 1 calc R . .
H9B H 0.8858 0.9316 0.3592 0.028 Uiso 1 1 calc R . .
C15 C 0.5210(6) 0.6642(4) 0.4355(6) 0.040(2) Uani 1 1 d . . .
H15 H 0.4791 0.6329 0.4354 0.048 Uiso 1 1 calc R . .
C13 C 0.5667(6) 0.7657(4) 0.4645(6) 0.038(2) Uani 1 1 d . . .
H13 H 0.5549 0.8030 0.4836 0.045 Uiso 1 1 calc R . .
C11 C 0.7077(5) 0.8099(3) 0.4387(5) 0.0275(18) Uani 1 1 d . . .
H11 H 0.6907 0.8442 0.4624 0.033 Uiso 1 1 calc R . .
C38 C 0.6479(10) 0.5228(5) 0.8637(8) 0.050(3) Uani 0.80 1 d PD A 1
N13 N 0.6642(19) 0.5474(12) 0.8050(15) 0.063(5) Uiso 0.40 1 d PD A 1
C12 C 0.6461(5) 0.7593(3) 0.4343(5) 0.0268(18) Uani 1 1 d . . .
N8 N 0.9529(4) 0.5698(2) 0.4148(4) 0.0142(12) Uani 1 1 d . . .
C19 C 0.5589(6) 0.5517(3) 0.3731(6) 0.033(2) Uani 1 1 d . . .
H19A H 0.5810 0.5180 0.3486 0.049 Uiso 1 1 calc R . .
H19B H 0.4906 0.5601 0.3360 0.049 Uiso 1 1 calc R . .
H19C H 0.5645 0.5434 0.4348 0.049 Uiso 1 1 calc R . .
C33 C 1.0755(5) 0.6155(3) 0.6316(4) 0.0152(15) Uani 1 1 d . . .
C30 C 0.7026(5) 0.8040(3) 0.1621(4) 0.0129(14) Uani 1 1 d U . .
C32 C 1.0273(5) 0.5916(3) 0.4598(4) 0.0132(14) Uani 1 1 d U . .
C37 C 0.4779(6) 0.7403(4) 0.1953(6) 0.038(2) Uani 1 1 d . . .
H37A H 0.4486 0.7663 0.1439 0.057 Uiso 1 1 d R . .
H37B H 0.5455 0.7317 0.2027 0.057 Uiso 1 1 d R . .
H37C H 0.4770 0.7590 0.2499 0.057 Uiso 1 1 d R . .
O6W O 0.2491(13) 0.3231(7) 0.3844(12) 0.081(2) Uiso 0.50 1 d P B 1
H6WA H 0.2036 0.3397 0.3376 0.121 Uiso 0.50 1 d PR B 1
H6WB H 0.2945 0.3489 0.3929 0.121 Uiso 0.50 1 d PR B 1
O8W O 0.1000(12) 0.3776(7) 0.2211(11) 0.081(2) Uiso 0.50 1 d P . .
H8WA H 0.0621 0.3876 0.2501 0.121 Uiso 0.50 1 d PR . .
H8WB H 0.0750 0.4011 0.1764 0.121 Uiso 0.50 1 d PR . .
N13X N 0.6960(18) 0.5479(12) 0.8294(16) 0.063(5) Uiso 0.40 1 d PD A 1
C36 C 0.4218(7) 0.6871(4) 0.1794(6) 0.047(2) Uani 1 1 d D . .
O2W O 0.6053(10) 0.5977(6) 0.6444(9) 0.081(2) Uiso 0.60 1 d P . .
H2WA H 0.5522 0.6162 0.6334 0.121 Uiso 0.60 1 d PR . .
H2WB H 0.6129 0.5838 0.6981 0.121 Uiso 0.60 1 d PR . .
O10W O 0.1107(13) 0.5481(8) 0.0009(11) 0.081(2) Uiso 0.50 1 d P C 4
H10C H 0.1541 0.5211 0.0084 0.121 Uiso 0.50 1 d PR C 4
H10D H 0.0633 0.5347 0.0150 0.121 Uiso 0.50 1 d PR C 4
O7W O 0.470(3) 0.0613(14) 0.557(2) 0.081(2) Uiso 0.25 1 d P D 5
H7WA H 0.4676 0.0596 0.6096 0.121 Uiso 0.25 1 d PR D 5
H7WB H 0.4116 0.0618 0.5161 0.121 Uiso 0.25 1 d PR D 5
O4W O 0.902(4) 0.495(3) 0.960(3) 0.081(2) Uiso 0.15 1 d P E 3
H4WA H 0.8582 0.4682 0.9373 0.121 Uiso 0.15 1 d PR E 3
H4WB H 0.9552 0.4851 0.9517 0.121 Uiso 0.15 1 d PR E 3
O3W O 0.783(3) 0.5058(18) 0.933(3) 0.081(2) Uiso 0.20 1 d P F 2
H3WA H 0.7518 0.4851 0.9595 0.121 Uiso 0.20 1 d PR F 2
H3WB H 0.7804 0.5422 0.9466 0.121 Uiso 0.20 1 d PR F 2
O9W O 0.057(3) 0.4545(14) 0.076(2) 0.081(2) Uiso 0.25 1 d P G 1
H9WA H 0.1203 0.4590 0.0991 0.121 Uiso 0.25 1 d PR G 1
H9WB H 0.0326 0.4768 0.0296 0.121 Uiso 0.25 1 d PR G 1
O5W O 0.2531(16) 0.3560(9) 0.3660(15) 0.081(2) Uiso 0.40 1 d P H 2
H5WA H 0.2297 0.3729 0.3223 0.121 Uiso 0.40 1 d PR H 2
H5WB H 0.2683 0.3264 0.3426 0.121 Uiso 0.40 1 d PR H 2

loop_
_atom_site_aniso_label
_atom_site_aniso_U_11
_atom_site_aniso_U_22
_atom_site_aniso_U_33
_atom_site_aniso_U_23
_atom_site_aniso_U_13
_atom_site_aniso_U_12
W1 0.01125(15) 0.00751(13) 0.01300(15) 0.00039(11) 0.00139(11) -0.00026(11)
Tb1 0.01352(18) 0.00756(16) 0.01556(18) 0.00148(13) 0.00210(13) -0.00018(13)
Ni1 0.0143(5) 0.0073(4) 0.0146(4) 0.0007(3) 0.0008(3) 0.0014(4)
N12 0.116(9) 0.079(7) 0.058(6) -0.020(5) 0.054(6) -0.050(6)
O4 0.018(3) 0.020(3) 0.034(3) -0.002(2) 0.012(2) -0.005(2)
O5 0.023(3) 0.017(3) 0.023(3) 0.006(2) -0.003(2) 0.000(2)
C35 0.016(4) 0.008(3) 0.022(4) 0.005(3) 0.002(3) -0.002(3)
O3 0.028(3) 0.011(2) 0.014(2) -0.001(2) 0.008(2) 0.002(2)
C31 0.0150(17) 0.0141(17) 0.0149(17) -0.0005(10) 0.0047(10) 0.0000(10)
C10 0.028(4) 0.020(4) 0.028(4) -0.009(3) 0.002(3) 0.000(3)
C4 0.041(5) 0.023(4) 0.023(4) 0.005(3) 0.017(4) -0.003(4)
C8 0.019(4) 0.014(3) 0.028(4) 0.000(3) 0.008(3) -0.002(3)
N11 0.018(4) 0.020(3) 0.025(3) -0.006(3) 0.004(3) -0.001(3)
C5 0.022(4) 0.014(3) 0.014(4) 0.000(3) 0.004(3) 0.002(3)
C26 0.047(6) 0.040(5) 0.046(5) 0.009(4) 0.028(5) 0.002(5)
C1 0.031(4) 0.017(4) 0.016(4) -0.002(3) 0.007(3) -0.003(3)
N9 0.021(2) 0.021(2) 0.022(2) 0.0015(16) 0.0081(16) 0.0005(16)
C16 0.024(4) 0.027(4) 0.022(4) -0.002(3) 0.006(3) -0.004(4)
N6 0.012(3) 0.010(3) 0.024(3) 0.004(3) -0.001(2) -0.001(2)
C17 0.019(4) 0.018(4) 0.022(4) -0.004(3) 0.006(3) 0.002(3)
C20 0.017(4) 0.013(4) 0.027(4) 0.008(3) 0.000(3) 0.000(3)
N10 0.011(3) 0.015(3) 0.021(3) 0.000(3) 0.000(2) 0.001(3)
C29 0.024(4) 0.018(4) 0.026(4) -0.004(3) 0.007(3) -0.004(3)
C3 0.050(5) 0.038(4) 0.039(5) -0.006(4) 0.039(4) -0.004(4)
O7 0.039(3) 0.038(3) 0.019(3) 0.002(3) -0.011(3) -0.001(3)
C14 0.028(5) 0.060(6) 0.063(6) -0.034(5) 0.029(5) -0.013(5)
C24 0.021(4) 0.020(4) 0.024(4) 0.005(3) 0.007(3) -0.002(3)
C39 0.037(7) 0.031(6) 0.065(8) 0.007(6) 0.007(6) 0.013(6)
C22 0.035(5) 0.030(5) 0.049(6) 0.018(4) 0.014(4) -0.003(4)
C34 0.009(3) 0.014(4) 0.019(4) 0.001(3) 0.004(3) 0.000(3)
C6 0.014(4) 0.012(3) 0.012(3) 0.001(3) -0.001(3) 0.004(3)
C25 0.020(4) 0.021(4) 0.020(4) 0.003(3) 0.007(3) 0.002(3)
C28 0.041(5) 0.026(4) 0.033(5) -0.011(4) 0.021(4) 0.006(4)
O6 0.025(3) 0.013(2) 0.027(3) -0.004(2) 0.000(2) -0.002(2)
O2 0.020(3) 0.012(2) 0.020(3) 0.002(2) 0.004(2) 0.000(2)
N5 0.014(3) 0.020(3) 0.010(3) -0.001(2) 0.001(2) 0.003(3)
O1W 0.019(3) 0.017(2) 0.021(3) 0.004(2) 0.004(2) 0.003(2)
N4 0.018(3) 0.013(3) 0.017(3) 0.005(2) 0.001(2) 0.002(3)
N3 0.015(3) 0.021(3) 0.023(4) 0.001(3) -0.003(3) 0.000(3)
C21 0.028(3) 0.016(3) 0.034(4) 0.005(3) 0.006(3) -0.005(3)
O1 0.015(2) 0.006(2) 0.017(2) 0.0001(19) 0.0063(19) -0.0011(19)
C2 0.049(5) 0.017(4) 0.026(4) -0.007(3) 0.021(4) 0.001(4)
C23 0.040(5) 0.033(5) 0.033(5) 0.014(4) 0.018(4) -0.005(4)
C27 0.042(5) 0.043(5) 0.036(5) -0.002(4) 0.027(4) 0.005(4)
C18 0.044(5) 0.011(3) 0.035(5) -0.004(3) 0.023(4) -0.003(4)
N7 0.014(3) 0.016(3) 0.016(3) 0.001(2) 0.002(2) -0.001(3)
N1 0.019(3) 0.009(3) 0.012(3) -0.003(2) -0.004(2) -0.003(2)
N2 0.020(3) 0.016(3) 0.017(3) -0.006(2) 0.005(3) -0.001(3)
C7 0.014(4) 0.017(4) 0.019(4) 0.007(3) -0.001(3) 0.003(3)
C9 0.031(4) 0.010(3) 0.023(4) 0.002(3) 0.002(3) -0.003(3)
C15 0.029(5) 0.041(5) 0.056(6) -0.022(5) 0.022(4) -0.015(4)
C13 0.036(5) 0.035(5) 0.048(5) -0.017(4) 0.022(4) 0.000(4)
C11 0.025(4) 0.019(4) 0.032(4) -0.010(3) 0.003(3) 0.003(3)
C38 0.073(10) 0.029(6) 0.054(8) -0.019(6) 0.032(7) -0.002(6)
C12 0.018(4) 0.027(4) 0.035(5) -0.014(4) 0.010(3) -0.006(3)
N8 0.020(3) 0.009(3) 0.012(3) 0.000(2) 0.005(2) 0.002(2)
C19 0.023(4) 0.022(4) 0.058(6) 0.003(4) 0.021(4) -0.004(4)
C33 0.016(4) 0.013(3) 0.015(4) 0.003(3) 0.005(3) 0.004(3)
C30 0.0123(16) 0.0128(17) 0.0135(16) -0.0004(10) 0.0048(10) -0.0003(10)
C32 0.0136(16) 0.0124(16) 0.0131(16) 0.0002(10) 0.0045(10) 0.0004(10)
C37 0.032(5) 0.038(5) 0.042(5) 0.010(4) 0.012(4) -0.006(4)
C36 0.057(6) 0.063(7) 0.032(5) 0.000(5) 0.030(5) -0.017(6)

loop_
_atom_type_symbol
_atom_type_description
_atom_type_scat_dispersion_real
_atom_type_scat_dispersion_imag
_atom_type_scat_source
C C 0.0033 0.0016 'International Tables Vol C Tables 4.2.6.8 and 6.1.1.4'
H H 0.0000 0.0000 'International Tables Vol C Tables 4.2.6.8 and 6.1.1.4'
N N 0.0061 0.0033 'International Tables Vol C Tables 4.2.6.8 and 6.1.1.4'
Ni Ni 0.3393 1.1124 'International Tables Vol C Tables 4.2.6.8 and 6.1.1.4'
O O 0.0106 0.0060 'International Tables Vol C Tables 4.2.6.8 and 6.1.1.4'
Tb Tb -0.1723 4.1537 'International Tables Vol C Tables 4.2.6.8 and 6.1.1.4'
W W -0.8490 6.8722 'International Tables Vol C Tables 4.2.6.8 and 6.1.1.4'

loop_
_geom_angle_atom_site_label_1
_geom_angle_atom_site_label_2
_geom_angle_atom_site_label_3
_geom_angle
_geom_angle_site_symmetry_1
_geom_angle_site_symmetry_3
C35 W1 N5 75.4(2) . .
C35 W1 N4 76.1(2) . .
C35 W1 C33 121.3(2) . .
C31 W1 C35 145.7(2) . .
C31 W1 N5 111.9(2) . .
C31 W1 N4 74.9(2) . .
C31 W1 C33 74.7(2) . .
C34 W1 C35 71.7(2) . .
C34 W1 C31 140.6(2) . .
C34 W1 N5 84.3(2) . .
C34 W1 N4 143.9(2) . .
C34 W1 C33 71.4(2) . .
C34 W1 C30 103.9(2) . 4_676
C34 W1 C32 81.2(2) . .
N5 W1 N4 72.1(2) . .
C33 W1 N5 141.8(2) . .
C33 W1 N4 141.8(2) . .
C30 W1 C35 75.7(2) 4_676 .
C30 W1 C31 83.0(2) 4_676 .
C30 W1 N5 145.4(2) 4_676 .
C30 W1 N4 83.0(2) 4_676 .
C30 W1 C33 70.9(2) 4_676 .
C30 W1 C32 139.9(2) 4_676 .
C32 W1 C35 140.7(2) . .
C32 W1 C31 70.2(2) . .
C32 W1 N5 74.1(2) . .
C32 W1 N4 116.3(2) . .
C32 W1 C33 73.4(2) . .
O4 Tb1 Ni1 98.85(11) . .
O4 Tb1 O3 144.67(15) . .
O4 Tb1 O6 81.30(16) . .
O4 Tb1 N3 79.52(17) . .
O5 Tb1 Ni1 127.67(11) . .
O5 Tb1 O4 74.68(16) . .
O5 Tb1 O3 70.45(16) . .
O5 Tb1 O6 51.30(15) . .
O5 Tb1 O1W 133.20(15) . .
O5 Tb1 N3 25.99(15) . .
O3 Tb1 Ni1 97.86(10) . .
O3 Tb1 O6 72.73(15) . .
O3 Tb1 N3 66.67(16) . .
N10 Tb1 Ni1 162.30(13) 3_766 .
N10 Tb1 O4 83.75(17) 3_766 .
N10 Tb1 O5 69.97(16) 3_766 .
N10 Tb1 O3 89.57(17) 3_766 .
N10 Tb1 O6 121.27(16) 3_766 .
N10 Tb1 O1W 75.31(17) 3_766 .
N10 Tb1 N3 95.81(17) 3_766 .
N10 Tb1 N8 74.96(17) 3_766 .
O6 Tb1 Ni1 76.38(11) . .
O6 Tb1 N3 25.60(15) . .
O2 Tb1 Ni1 34.29(12) . .
O2 Tb1 O4 64.84(16) . .
O2 Tb1 O5 117.56(16) . .
O2 Tb1 O3 128.48(15) . .
O2 Tb1 N10 141.94(18) . 3_766
O2 Tb1 O6 76.47(15) . .
O2 Tb1 O1W 74.56(15) . .
O2 Tb1 N3 98.78(16) . .
O2 Tb1 O1 67.64(16) . .
O2 Tb1 N8 114.84(16) . .
O1W Tb1 Ni1 88.88(10) . .
O1W Tb1 O4 71.18(16) . .
O1W Tb1 O3 140.06(15) . .
O1W Tb1 O6 146.37(16) . .
O1W Tb1 N3 150.05(16) . .
N3 Tb1 Ni1 101.88(12) . .
O1 Tb1 Ni1 33.97(11) . .
O1 Tb1 O4 129.87(15) . .
O1 Tb1 O5 115.96(15) . .
O1 Tb1 O3 64.39(15) . .
O1 Tb1 N10 146.32(17) . 3_766
O1 Tb1 O6 73.00(15) . .
O1 Tb1 O1W 110.41(15) . .
O1 Tb1 N3 92.94(16) . .
O1 Tb1 N8 76.30(16) . .
N8 Tb1 Ni1 92.31(12) . .
N8 Tb1 O4 139.10(17) . .
N8 Tb1 O5 126.79(16) . .
N8 Tb1 O3 70.59(16) . .
N8 Tb1 O6 139.58(17) . .
N8 Tb1 O1W 69.83(16) . .
N8 Tb1 N3 136.31(17) . .
N6 Ni1 Tb1 98.22(15) . .
N6 Ni1 N7 171.9(2) . .
O2 Ni1 Tb1 39.24(13) . .
O2 Ni1 N6 93.5(2) . .
O2 Ni1 N7 93.48(19) . .
O1 Ni1 Tb1 39.22(12) . .
O1 Ni1 N6 90.2(2) . .
O1 Ni1 O2 77.72(18) . .
O1 Ni1 N7 87.33(19) . .
O1 Ni1 N1 91.6(2) . .
N7 Ni1 Tb1 84.69(15) . .
N1 Ni1 Tb1 130.16(16) . .
N1 Ni1 N6 86.4(2) . .
N1 Ni1 O2 169.3(2) . .
N1 Ni1 N7 85.9(2) . .
N2 Ni1 Tb1 129.39(17) . .
N2 Ni1 N6 89.6(2) . .
N2 Ni1 O2 90.6(2) . .
N2 Ni1 O1 168.3(2) . .
N2 Ni1 N7 94.4(2) . .
N2 Ni1 N1 100.1(2) . .
C16 O4 Tb1 117.8(4) . .
C16 O4 C19 117.3(6) . .
C19 O4 Tb1 124.4(4) . .
N3 O5 Tb1 96.0(4) . .
N11 C35 W1 173.0(6) . .
C1 O3 Tb1 117.4(4) . .
C1 O3 C18 116.2(5) . .
C18 O3 Tb1 121.1(4) . .
N7 C31 W1 176.0(6) . .
H10A C10 H10B 107.8 . .
N2 C10 H10A 109.0 . .
N2 C10 H10B 109.0 . .
N2 C10 C9 112.8(6) . .
C9 C10 H10A 109.0 . .
C9 C10 H10B 109.0 . .
C5 C4 H4 119.2 . .
C3 C4 H4 119.2 . .
C3 C4 C5 121.7(7) . .
H8A C8 H8B 107.8 . .
N1 C8 H8A 109.0 . .
N1 C8 H8B 109.0 . .
N1 C8 C9 113.0(6) . .
C9 C8 H8A 109.0 . .
C9 C8 H8B 109.0 . .
C4 C5 C6 119.1(6) . .
C4 C5 C7 117.2(6) . .
C6 C5 C7 123.6(6) . .
C25 C26 H26 119.8 . .
C27 C26 H26 119.8 . .
C27 C26 C25 120.4(8) . .
O3 C1 C6 112.8(6) . .
C2 C1 O3 125.7(6) . .
C2 C1 C6 121.5(7) . .
O4 C16 C17 113.3(6) . .
C15 C16 O4 125.2(7) . .
C15 C16 C17 121.5(7) . .
C30 N6 Ni1 154.0(5) . .
O2 C17 C16 117.4(6) . .
O2 C17 C12 124.2(6) . .
C12 C17 C16 118.4(7) . .
N4 C20 H20 119.3 . .
N4 C20 C21 121.5(7) . .
C21 C20 H20 119.3 . .
C34 N10 Tb1 162.6(5) . 3_766
C28 C29 H29 118.8 . .
C28 C29 N5 122.5(7) . .
N5 C29 H29 118.8 . .
C4 C3 H3 120.1 . .
C4 C3 C2 119.8(7) . .
C2 C3 H3 120.1 . .
C15 C14 H14 120.5 . .
C13 C14 H14 120.5 . .
C13 C14 C15 118.9(8) . .
N4 C24 C25 115.7(6) . .
N4 C24 C23 120.9(7) . .
C23 C24 C25 123.4(7) . .
H39A C39 H39B 109.5 . .
H39A C39 H39C 109.5 . .
H39B C39 H39C 109.5 . .
C38 C39 H39A 109.1 . .
C38 C39 H39B 110.8 . .
C38 C39 H39C 108.5 . .
C21 C22 H22 120.1 . .
C23 C22 H22 120.1 . .
C23 C22 C21 119.8(7) . .
N10 C34 W1 178.7(6) . .
C5 C6 C1 117.9(6) . .
O1 C6 C5 124.7(6) . .
O1 C6 C1 117.4(6) . .
C26 C25 C24 123.7(7) . .
N5 C25 C26 121.0(7) . .
N5 C25 C24 115.2(6) . .
C29 C28 H28 120.1 . .
C29 C28 C27 119.7(7) . .
C27 C28 H28 120.1 . .
N3 O6 Tb1 94.9(4) . .
Ni1 O2 Tb1 106.5(2) . .
C17 O2 Tb1 126.2(4) . .
C17 O2 Ni1 127.2(4) . .
C29 N5 W1 123.0(5) . .
C25 N5 W1 118.3(5) . .
C25 N5 C29 118.3(6) . .
Tb1 O1W H1WA 110.6 . .
Tb1 O1W H1WB 110.6 . .
H1WA O1W H1WB 108.1 . .
C20 N4 W1 122.6(5) . .
C24 N4 W1 118.2(4) . .
C24 N4 C20 119.2(6) . .
O5 N3 Tb1 58.0(3) . .
O7 N3 Tb1 169.5(5) . .
O7 N3 O5 121.8(6) . .
O7 N3 O6 121.6(6) . .
O6 N3 Tb1 59.5(3) . .
O6 N3 O5 116.5(5) . .
C20 C21 C22 118.9(7) . .
C20 C21 H21 120.5 . .
C22 C21 H21 120.5 . .
Ni1 O1 Tb1 106.82(19) . .
C6 O1 Tb1 126.4(4) . .
C6 O1 Ni1 126.8(4) . .
C1 C2 C3 119.9(7) . .
C1 C2 H2 120.1 . .
C3 C2 H2 120.1 . .
C24 C23 H23 120.1 . .
C22 C23 C24 119.7(8) . .
C22 C23 H23 120.1 . .
C26 C27 C28 118.0(8) . .
C26 C27 H27 121.0 . .
C28 C27 H27 121.0 . .
O3 C18 H18A 109.4 . .
O3 C18 H18B 109.7 . .
O3 C18 H18C 109.2 . .
H18A C18 H18B 109.5 . .
H18A C18 H18C 109.5 . .
H18B C18 H18C 109.5 . .
C31 N7 Ni1 141.7(5) . .
C8 N1 Ni1 118.7(5) . .
C7 N1 Ni1 123.4(5) . .
C7 N1 C8 117.8(6) . .
C10 N2 Ni1 119.5(5) . .
C11 N2 Ni1 123.9(5) . .
C11 N2 C10 116.6(6) . .
C5 C7 H7 115.5 . .
N1 C7 C5 129.1(7) . .
N1 C7 H7 115.5 . .
C10 C9 H9A 108.5 . .
C10 C9 H9B 108.5 . .
C8 C9 C10 114.9(6) . .
C8 C9 H9A 108.5 . .
C8 C9 H9B 108.5 . .
H9A C9 H9B 107.5 . .
C16 C15 C14 119.8(8) . .
C16 C15 H15 120.1 . .
C14 C15 H15 120.1 . .
C14 C13 H13 118.3 . .
C14 C13 C12 123.4(8) . .
C12 C13 H13 118.3 . .
N2 C11 H11 115.4 . .
N2 C11 C12 129.2(7) . .
C12 C11 H11 115.4 . .
C39 C38 N13 161.5(19) . .
N13X C38 C39 174.3(19) . .
N13X C38 N13 23(2) . .
C17 C12 C11 123.8(7) . .
C13 C12 C17 117.9(7) . .
C13 C12 C11 118.3(7) . .
C32 N8 Tb1 138.4(5) . .
O4 C19 H19A 109.5 . .
O4 C19 H19B 109.5 . .
O4 C19 H19C 109.5 . .
H19A C19 H19B 109.5 . .
H19A C19 H19C 109.5 . .
H19B C19 H19C 109.5 . .
N9 C33 W1 174.9(6) . .
N6 C30 W1 178.5(6) . 4_575
N8 C32 W1 173.5(6) . .
H37A C37 H37B 109.5 . .
H37A C37 H37C 109.5 . .
H37B C37 H37C 109.5 . .
C36 C37 H37A 108.9 . .
C36 C37 H37B 110.0 . .
C36 C37 H37C 109.5 . .
H6WA O6W H6WB 97.8 . .
H6WA O6W H5WA 36.6 . .
H6WA O6W H5WB 69.8 . .
H6WB O6W H5WA 61.2 . .
H6WB O6W H5WB 65.4 . .
H5WA O6W H5WB 54.4 . .
H8WA O8W H8WB 96.7 . .
N12 C36 C37 179.8(15) . .
H2WA O2W H2WB 99.0 . .
H10C O10W H10D 109.5 . .
H7WA O7W H7WB 109.5 . .
H4WA O4W H4WB 109.5 . .
H4WA O3W H3WA 101.1 . .
H4WA O3W H3WB 133.9 . .
H3WA O3W H3WB 109.5 . .
H9WA O9W H9WB 109.5 . .
H6WA O5W H6WB 136.3 . .
H6WA O5W H5WA 73.1 . .
H6WA O5W H5WB 73.0 . .
H6WB O5W H5WA 139.4 . .
H6WB O5W H5WB 74.9 . .
H5WA O5W H5WB 96.0 . .

loop_
_geom_bond_atom_site_label_1
_geom_bond_atom_site_label_2
_geom_bond_distance
_geom_bond_site_symmetry_2
W1 C35 2.178(7) .
W1 C31 2.165(7) .
W1 C34 2.122(7) .
W1 N5 2.219(5) .
W1 N4 2.222(5) .
W1 C33 2.178(7) .
W1 C30 2.129(7) 4_676
W1 C32 2.137(7) .
Tb1 Ni1 3.4799(9) .
Tb1 O4 2.504(5) .
Tb1 O5 2.485(5) .
Tb1 O3 2.518(5) .
Tb1 N10 2.440(6) 3_766
Tb1 O6 2.518(5) .
Tb1 O2 2.296(4) .
Tb1 O1W 2.491(4) .
Tb1 N3 2.912(6) .
Tb1 O1 2.299(4) .
Tb1 N8 2.479(5) .
Ni1 N6 2.082(5) .
Ni1 O2 2.044(5) .
Ni1 O1 2.031(4) .
Ni1 N7 2.130(5) .
Ni1 N1 2.041(6) .
Ni1 N2 2.028(6) .
N12 C36 1.173(9) .
O4 C16 1.388(9) .
O4 C19 1.445(8) .
O5 N3 1.283(7) .
C35 N11 1.160(8) .
O3 C1 1.401(8) .
O3 C18 1.456(8) .
C31 N7 1.143(8) .
C10 H10A 0.9700 .
C10 H10B 0.9700 .
C10 N2 1.462(9) .
C10 C9 1.530(10) .
C4 H4 0.9300 .
C4 C5 1.386(9) .
C4 C3 1.372(10) .
C8 H8A 0.9700 .
C8 H8B 0.9700 .
C8 N1 1.475(8) .
C8 C9 1.525(10) .
C5 C6 1.399(9) .
C5 C7 1.467(9) .
C26 H26 0.9300 .
C26 C25 1.381(11) .
C26 C27 1.380(12) .
C1 C6 1.418(9) .
C1 C2 1.361(10) .
N9 C33 1.132(8) .
C16 C17 1.423(10) .
C16 C15 1.369(11) .
N6 C30 1.147(8) .
C17 O2 1.317(8) .
C17 C12 1.406(9) .
C20 H20 0.9300 .
C20 N4 1.359(9) .
C20 C21 1.380(9) .
N10 Tb1 2.440(6) 3_766
N10 C34 1.166(8) .
C29 H29 0.9300 .
C29 C28 1.355(10) .
C29 N5 1.363(8) .
C3 H3 0.9300 .
C3 C2 1.379(10) .
O7 N3 1.228(7) .
C14 H14 0.9300 .
C14 C15 1.401(11) .
C14 C13 1.358(12) .
C24 C25 1.443(10) .
C24 N4 1.357(9) .
C24 C23 1.393(10) .
C39 H39A 0.9600 .
C39 H39B 0.9600 .
C39 H39C 0.9601 .
C39 C38 1.256(16) .
C22 H22 0.9300 .
C22 C21 1.394(11) .
C22 C23 1.359(11) .
C6 O1 1.324(8) .
C25 N5 1.358(9) .
C28 H28 0.9300 .
C28 C27 1.395(11) .
O6 N3 1.263(7) .
O1W H1WA 0.8783 .
O1W H1WB 0.8779 .
C21 H21 0.9300 .
C2 H2 0.9300 .
C23 H23 0.9300 .
C27 H27 0.9300 .
C18 H18A 0.9600 .
C18 H18B 0.9600 .
C18 H18C 0.9600 .
N1 C7 1.276(9) .
N2 C11 1.293(9) .
C7 H7 0.9300 .
C9 H9A 0.9700 .
C9 H9B 0.9700 .
C15 H15 0.9300 .
C13 H13 0.9300 .
C13 C12 1.404(10) .
C11 H11 0.9300 .
C11 C12 1.434(10) .
C38 N13 1.173(9) .
C38 N13X 1.173(9) .
N8 C32 1.154(8) .
C19 H19A 0.9600 .
C19 H19B 0.9600 .
C19 H19C 0.9600 .
C30 W1 2.129(7) 4_575
C37 H37A 0.9599 .
C37 H37B 0.9600 .
C37 H37C 0.9599 .
C37 C36 1.416(11) .
O6W H6WA 0.8676 .
O6W H6WB 0.8491 .
O6W H5WA 1.4436 .
O6W H5WB 0.8066 .
O8W H8WA 0.8619 .
O8W H8WB 0.8469 .
O2W H2WA 0.8335 .
O2W H2WB 0.8672 .
O10W H10C 0.8498 .
O10W H10D 0.8504 .
O7W H7WA 0.8505 .
O7W H7WB 0.8501 .
O4W H4WA 0.8502 .
O4W H4WB 0.8499 .
O3W H4WA 1.3645 .
O3W H3WA 0.8504 .
O3W H3WB 0.8501 .
O9W H9WA 0.8499 .
O9W H9WB 0.8501 .
O5W H6WA 0.7797 .
O5W H6WB 0.6124 .
O5W H5WA 0.7459 .
O5W H5WB 0.8315 .

loop_
_geom_torsion_atom_site_label_1
_geom_torsion_atom_site_label_2
_geom_torsion_atom_site_label_3
_geom_torsion_atom_site_label_4
_geom_torsion
_geom_torsion_site_symmetry_1
_geom_torsion_site_symmetry_4
W1 C31 N7 Ni1 -40(9) . .
Tb1 Ni1 N6 C30 -149.2(12) . .
Tb1 Ni1 O2 C17 -177.8(6) . .
Tb1 Ni1 O1 C6 179.5(6) . .
Tb1 Ni1 N7 C31 64.4(8) . .
Tb1 Ni1 N1 C8 -167.0(4) . .
Tb1 Ni1 N1 C7 15.1(6) . .
Tb1 Ni1 N2 C10 166.6(4) . .
Tb1 Ni1 N2 C11 -14.9(7) . .
Tb1 O4 C16 C17 5.7(8) . .
Tb1 O4 C16 C15 -173.2(6) . .
Tb1 O5 N3 O7 167.6(6) . .
Tb1 O5 N3 O6 -11.3(6) . .
Tb1 O3 C1 C6 -11.2(7) . .
Tb1 O3 C1 C2 169.2(6) . .
Tb1 N10 C34 W1 -42(29) 3_766 .
Tb1 O6 N3 O5 11.2(6) . .
Tb1 O6 N3 O7 -167.8(6) . .
Tb1 N8 C32 W1 8(6) . .
Ni1 Tb1 O4 C16 -10.2(5) . .
Ni1 Tb1 O4 C19 177.6(5) . .
Ni1 Tb1 O5 N3 8.1(4) . .
Ni1 Tb1 O3 C1 16.8(4) . .
Ni1 Tb1 O3 C18 170.2(5) . .
Ni1 Tb1 O6 N3 174.7(4) . .
Ni1 Tb1 O2 C17 177.8(6) . .
Ni1 Tb1 N3 O5 -173.4(4) . .
Ni1 Tb1 N3 O7 94(3) . .
Ni1 Tb1 N3 O6 -5.2(4) . .
Ni1 Tb1 O1 C6 -179.5(6) . .
Ni1 Tb1 N8 C32 17.6(7) . .
Ni1 N6 C30 W1 0(26) . 4_575
Ni1 N1 C7 C5 -3.0(10) . .
Ni1 N2 C11 C12 3.5(11) . .
O4 Tb1 Ni1 N6 -78.4(2) . .
O4 Tb1 Ni1 O2 7.1(2) . .
O4 Tb1 Ni1 O1 -158.4(2) . .
O4 Tb1 Ni1 N7 109.26(19) . .
O4 Tb1 Ni1 N1 -170.6(2) . .
O4 Tb1 Ni1 N2 18.0(2) . .
O4 Tb1 O5 N3 97.6(4) . .
O4 Tb1 O3 C1 134.4(4) . .
O4 Tb1 O3 C18 -72.2(5) . .
O4 Tb1 O6 N3 -83.9(4) . .
O4 Tb1 O2 Ni1 -172.2(2) . .
O4 Tb1 O2 C17 5.6(5) . .
O4 Tb1 N3 O5 -76.5(4) . .
O4 Tb1 N3 O7 -169(3) . .
O4 Tb1 N3 O6 91.7(4) . .
O4 Tb1 O1 Ni1 28.2(3) . .
O4 Tb1 O1 C6 -151.3(4) . .
O4 Tb1 N8 C32 -88.8(8) . .
O4 C16 C17 O2 -1.2(9) . .
O4 C16 C17 C12 179.5(6) . .
O4 C16 C15 C14 179.0(8) . .
O5 Tb1 Ni1 N6 -0.9(2) . .
O5 Tb1 Ni1 O2 84.6(2) . .
O5 Tb1 Ni1 O1 -81.0(2) . .
O5 Tb1 Ni1 N7 -173.3(2) . .
O5 Tb1 Ni1 N1 -93.2(2) . .
O5 Tb1 Ni1 N2 95.4(3) . .
O5 Tb1 O4 C16 -136.9(5) . .
O5 Tb1 O4 C19 50.9(5) . .
O5 Tb1 O3 C1 144.1(5) . .
O5 Tb1 O3 C18 -62.6(5) . .
O5 Tb1 O6 N3 -6.6(4) . .
O5 Tb1 O2 Ni1 -117.27(19) . .
O5 Tb1 O2 C17 60.5(5) . .
O5 Tb1 N3 O7 -93(3) . .
O5 Tb1 N3 O6 168.2(7) . .
O5 Tb1 O1 Ni1 119.59(19) . .
O5 Tb1 O1 C6 -59.9(5) . .
O5 Tb1 N8 C32 160.1(7) . .
C35 W1 C31 N7 146(8) . .
C35 W1 C34 N10 -130(28) . .
C35 W1 N5 C29 99.6(5) . .
C35 W1 N5 C25 -73.0(5) . .
C35 W1 N4 C20 -103.5(5) . .
C35 W1 N4 C24 74.6(5) . .
C35 W1 C33 N9 173(7) . .
C35 W1 C32 N8 -168(5) . .
O3 Tb1 Ni1 N6 70.38(19) . .
O3 Tb1 Ni1 O2 155.9(2) . .
O3 Tb1 Ni1 O1 -9.7(2) . .
O3 Tb1 Ni1 N7 -101.98(18) . .
O3 Tb1 Ni1 N1 -21.9(2) . .
O3 Tb1 Ni1 N2 166.7(2) . .
O3 Tb1 O4 C16 -127.5(4) . .
O3 Tb1 O4 C19 60.3(6) . .
O3 Tb1 O5 N3 -76.7(4) . .
O3 Tb1 O6 N3 71.9(4) . .
O3 Tb1 O2 Ni1 -31.1(3) . .
O3 Tb1 O2 C17 146.7(5) . .
O3 Tb1 N3 O5 93.0(4) . .
O3 Tb1 N3 O7 0(3) . .
O3 Tb1 N3 O6 -98.7(4) . .
O3 Tb1 O1 Ni1 169.3(2) . .
O3 Tb1 O1 C6 -10.1(4) . .
O3 Tb1 N8 C32 115.1(7) . .
O3 C1 C6 C5 -175.7(5) . .
O3 C1 C6 O1 3.0(8) . .
O3 C1 C2 C3 177.9(7) . .
C31 W1 C35 N11 -105(5) . .
C31 W1 C34 N10 64(28) . .
C31 W1 N5 C29 -115.8(5) . .
C31 W1 N5 C25 71.6(5) . .
C31 W1 N4 C20 58.1(5) . .
C31 W1 N4 C24 -123.9(5) . .
C31 W1 C33 N9 26(7) . .
C31 W1 C32 N8 -7(5) . .
C10 N2 C11 C12 -178.0(7) . .
C4 C5 C6 C1 -3.4(9) . .
C4 C5 C6 O1 178.0(6) . .
C4 C5 C7 N1 179.6(7) . .
C4 C3 C2 C1 -1.1(13) . .
C8 N1 C7 C5 179.1(6) . .
C5 C4 C3 C2 1.6(13) . .
C5 C6 O1 Tb1 -173.2(5) . .
C5 C6 O1 Ni1 7.4(9) . .
C26 C25 N5 W1 174.5(6) . .
C26 C25 N5 C29 1.5(10) . .
C1 C6 O1 Tb1 8.2(8) . .
C1 C6 O1 Ni1 -171.2(4) . .
C16 C17 O2 Tb1 -4.8(8) . .
C16 C17 O2 Ni1 172.6(4) . .
C16 C17 C12 C13 1.1(11) . .
C16 C17 C12 C11 178.9(7) . .
N6 Ni1 O2 Tb1 98.7(2) . .
N6 Ni1 O2 C17 -79.1(5) . .
N6 Ni1 O1 Tb1 -102.9(2) . .
N6 Ni1 O1 C6 76.6(5) . .
N6 Ni1 N7 C31 -47(2) . .
N6 Ni1 N1 C8 95.3(5) . .
N6 Ni1 N1 C7 -82.7(5) . .
N6 Ni1 N2 C10 -93.0(5) . .
N6 Ni1 N2 C11 85.5(6) . .
C17 C16 C15 C14 0.2(13) . .
N10 Tb1 Ni1 N6 -175.6(5) 3_766 .
N10 Tb1 Ni1 O2 -90.1(5) 3_766 .
N10 Tb1 Ni1 O1 104.3(5) 3_766 .
N10 Tb1 Ni1 N7 12.0(5) 3_766 .
N10 Tb1 Ni1 N1 92.1(5) 3_766 .
N10 Tb1 Ni1 N2 -79.2(5) 3_766 .
N10 Tb1 O4 C16 152.2(5) 3_766 .
N10 Tb1 O4 C19 -20.0(5) 3_766 .
N10 Tb1 O5 N3 -173.6(4) 3_766 .
N10 Tb1 O3 C1 -147.1(4) 3_766 .
N10 Tb1 O3 C18 6.3(5) 3_766 .
N10 Tb1 O6 N3 -6.7(5) 3_766 .
N10 Tb1 O2 Ni1 150.4(2) 3_766 .
N10 Tb1 O2 C17 -31.7(6) 3_766 .
N10 Tb1 N3 O5 6.0(4) 3_766 .
N10 Tb1 N3 O7 -87(3) 3_766 .
N10 Tb1 N3 O6 174.2(4) 3_766 .
N10 Tb1 O1 Ni1 -147.9(2) 3_766 .
N10 Tb1 O1 C6 32.6(6) 3_766 .
N10 Tb1 N8 C32 -150.0(8) 3_766 .
C29 C28 C27 C26 -2.1(12) . .
C3 C4 C5 C6 0.7(11) . .
C3 C4 C5 C7 178.3(7) . .
C14 C13 C12 C17 0.8(13) . .
C14 C13 C12 C11 -177.1(8) . .
C24 C25 N5 W1 -8.4(8) . .
C24 C25 N5 C29 178.6(6) . .
C34 W1 C35 N11 91(5) . .
C34 W1 C31 N7 -59(8) . .
C34 W1 N5 C29 27.1(5) . .
C34 W1 N5 C25 -145.6(5) . .
C34 W1 N4 C20 -130.7(5) . .
C34 W1 N4 C24 47.4(7) . .
C34 W1 C33 N9 -133(7) . .
C34 W1 C32 N8 145(5) . .
C6 C5 C7 N1 -3.0(11) . .
C6 C1 C2 C3 -1.7(12) . .
C25 C26 C27 C28 2.2(13) . .
C25 C24 N4 W1 1.5(8) . .
C25 C24 N4 C20 179.6(6) . .
C25 C24 C23 C22 -179.0(7) . .
C28 C29 N5 W1 -174.0(6) . .
C28 C29 N5 C25 -1.4(10) . .
O6 Tb1 Ni1 N6 0.4(2) . .
O6 Tb1 Ni1 O2 85.9(2) . .
O6 Tb1 Ni1 O1 -79.7(2) . .
O6 Tb1 Ni1 N7 -172.0(2) . .
O6 Tb1 Ni1 N1 -91.9(2) . .
O6 Tb1 Ni1 N2 96.7(2) . .
O6 Tb1 O4 C16 -84.8(5) . .
O6 Tb1 O4 C19 103.0(5) . .
O6 Tb1 O5 N3 6.5(4) . .
O6 Tb1 O3 C1 89.9(4) . .
O6 Tb1 O3 C18 -116.8(5) . .
O6 Tb1 O2 Ni1 -85.6(2) . .
O6 Tb1 O2 C17 92.2(5) . .
O6 Tb1 N3 O5 -168.2(7) . .
O6 Tb1 N3 O7 99(3) . .
O6 Tb1 O1 Ni1 90.7(2) . .
O6 Tb1 O1 C6 -88.7(5) . .
O6 Tb1 N8 C32 89.1(8) . .
O2 Tb1 Ni1 N6 -85.5(3) . .
O2 Tb1 Ni1 O1 -165.6(3) . .
O2 Tb1 Ni1 N7 102.1(2) . .
O2 Tb1 Ni1 N1 -177.8(3) . .
O2 Tb1 Ni1 N2 10.8(3) . .
O2 Tb1 O4 C16 -5.8(4) . .
O2 Tb1 O4 C19 -178.0(6) . .
O2 Tb1 O5 N3 47.4(4) . .
O2 Tb1 O3 C1 33.9(5) . .
O2 Tb1 O3 C18 -172.7(4) . .
O2 Tb1 O6 N3 -150.0(4) . .
O2 Tb1 N3 O5 -138.7(4) . .
O2 Tb1 N3 O7 129(3) . .
O2 Tb1 N3 O6 29.5(4) . .
O2 Tb1 O1 Ni1 8.73(16) . .
O2 Tb1 O1 C6 -170.8(5) . .
O2 Tb1 N8 C32 -9.2(8) . .
O2 Ni1 N6 C30 171.6(12) . .
O2 Ni1 O1 Tb1 -9.28(17) . .
O2 Ni1 O1 C6 170.2(5) . .
O2 Ni1 N7 C31 102.7(8) . .
O2 Ni1 N1 C8 -174.6(9) . .
O2 Ni1 N1 C7 7.4(14) . .
O2 Ni1 N2 C10 173.5(5) . .
O2 Ni1 N2 C11 -8.1(6) . .
O2 C17 C12 C13 -178.2(7) . .
O2 C17 C12 C11 -0.4(12) . .
N5 W1 C35 N11 2(5) . .
N5 W1 C31 N7 50(8) . .
N5 W1 C34 N10 -54(28) . .
N5 W1 N4 C20 177.7(6) . .
N5 W1 N4 C24 -4.3(5) . .
N5 W1 C33 N9 -80(7) . .
N5 W1 C32 N8 -128(5) . .
N5 C29 C28 C27 1.8(12) . .
O1W Tb1 Ni1 N6 -149.1(2) . .
O1W Tb1 Ni1 O2 -63.6(2) . .
O1W Tb1 Ni1 O1 130.8(2) . .
O1W Tb1 Ni1 N7 38.51(19) . .
O1W Tb1 Ni1 N1 118.6(2) . .
O1W Tb1 Ni1 N2 -52.8(2) . .
O1W Tb1 O4 C16 75.6(5) . .
O1W Tb1 O4 C19 -96.6(5) . .
O1W Tb1 O5 N3 141.8(4) . .
O1W Tb1 O3 C1 -80.9(5) . .
O1W Tb1 O3 C18 72.5(5) . .
O1W Tb1 O6 N3 -118.9(4) . .
O1W Tb1 O2 Ni1 111.7(2) . .
O1W Tb1 O2 C17 -70.5(5) . .
O1W Tb1 N3 O5 -64.5(5) . .
O1W Tb1 N3 O7 -157(2) . .
O1W Tb1 N3 O6 103.8(5) . .
O1W Tb1 O1 Ni1 -53.9(2) . .
O1W Tb1 O1 C6 126.7(4) . .
O1W Tb1 N8 C32 -70.4(7) . .
N4 W1 C35 N11 -72(5) . .
N4 W1 C31 N7 113(8) . .
N4 W1 C34 N10 -102(28) . .
N4 W1 N5 C29 179.4(6) . .
N4 W1 N5 C25 6.8(5) . .
N4 W1 C33 N9 64(7) . .
N4 W1 C32 N8 -68(5) . .
N4 C20 C21 C22 1.5(11) . .
N4 C24 C25 C26 -178.5(7) . .
N4 C24 C25 N5 4.5(9) . .
N4 C24 C23 C22 0.6(12) . .
N3 Tb1 Ni1 N6 2.7(2) . .
N3 Tb1 Ni1 O2 88.2(2) . .
N3 Tb1 Ni1 O1 -77.4(2) . .
N3 Tb1 Ni1 N7 -169.7(2) . .
N3 Tb1 Ni1 N1 -89.6(2) . .
N3 Tb1 Ni1 N2 99.0(2) . .
N3 Tb1 O4 C16 -110.7(5) . .
N3 Tb1 O4 C19 77.1(5) . .
N3 Tb1 O3 C1 116.4(4) . .
N3 Tb1 O3 C18 -90.2(5) . .
N3 Tb1 O2 Ni1 -98.2(2) . .
N3 Tb1 O2 C17 79.6(5) . .
N3 Tb1 O1 Ni1 107.0(2) . .
N3 Tb1 O1 C6 -72.5(5) . .
N3 Tb1 N8 C32 127.5(7) . .
C21 C20 N4 W1 177.0(5) . .
C21 C20 N4 C24 -1.1(10) . .
C21 C22 C23 C24 -0.2(12) . .
O1 Tb1 Ni1 N6 80.1(2) . .
O1 Tb1 Ni1 O2 165.6(3) . .
O1 Tb1 Ni1 N7 -92.3(2) . .
O1 Tb1 Ni1 N1 -12.2(3) . .
O1 Tb1 Ni1 N2 176.4(3) . .
O1 Tb1 O4 C16 -25.7(5) . .
O1 Tb1 O4 C19 162.1(5) . .
O1 Tb1 O5 N3 -29.7(4) . .
O1 Tb1 O3 C1 10.8(4) . .
O1 Tb1 O3 C18 164.2(5) . .
O1 Tb1 O6 N3 139.7(4) . .
O1 Tb1 O2 Ni1 -8.66(16) . .
O1 Tb1 O2 C17 169.1(5) . .
O1 Tb1 N3 O5 153.5(4) . .
O1 Tb1 N3 O7 61(3) . .
O1 Tb1 N3 O6 -38.3(4) . .
O1 Tb1 N8 C32 47.8(7) . .
O1 Ni1 N6 C30 -110.6(12) . .
O1 Ni1 O2 Tb1 9.28(17) . .
O1 Ni1 O2 C17 -168.5(5) . .
O1 Ni1 N7 C31 25.2(8) . .
O1 Ni1 N1 C8 -174.6(5) . .
O1 Ni1 N1 C7 7.4(5) . .
O1 Ni1 N2 C10 177.9(8) . .
O1 Ni1 N2 C11 -3.6(13) . .
C2 C1 C6 C5 4.0(10) . .
C2 C1 C6 O1 -177.3(6) . .
C23 C24 C25 C26 1.1(12) . .
C23 C24 C25 N5 -175.9(7) . .
C23 C24 N4 W1 -178.1(5) . .
C23 C24 N4 C20 0.0(10) . .
C23 C22 C21 C20 -0.8(12) . .
C27 C26 C25 C24 -178.9(8) . .
C27 C26 C25 N5 -2.0(12) . .
C18 O3 C1 C6 -165.8(6) . .
C18 O3 C1 C2 14.5(10) . .
N7 Ni1 N6 C30 -39(2) . .
N7 Ni1 O2 Tb1 -77.2(2) . .
N7 Ni1 O2 C17 105.0(5) . .
N7 Ni1 O1 Tb1 84.9(2) . .
N7 Ni1 O1 C6 -95.7(5) . .
N7 Ni1 N1 C8 -87.4(5) . .
N7 Ni1 N1 C7 94.6(5) . .
N7 Ni1 N2 C10 79.9(5) . .
N7 Ni1 N2 C11 -101.6(6) . .
N1 Ni1 N6 C30 -19.1(12) . .
N1 Ni1 O2 Tb1 9.2(11) . .
N1 Ni1 O2 C17 -168.5(9) . .
N1 Ni1 O1 Tb1 170.7(2) . .
N1 Ni1 O1 C6 -9.8(5) . .
N1 Ni1 N7 C31 -66.6(8) . .
N1 Ni1 N2 C10 -6.7(5) . .
N1 Ni1 N2 C11 171.8(6) . .
N1 C8 C9 C10 73.0(8) . .
N2 Ni1 N6 C30 81.0(13) . .
N2 Ni1 O2 Tb1 -171.6(2) . .
N2 Ni1 O2 C17 10.6(5) . .
N2 Ni1 O1 Tb1 -13.8(10) . .
N2 Ni1 O1 C6 165.6(9) . .
N2 Ni1 N7 C31 -166.4(8) . .
N2 Ni1 N1 C8 6.3(5) . .
N2 Ni1 N1 C7 -171.7(5) . .
N2 C10 C9 C8 -73.3(8) . .
N2 C11 C12 C17 2.9(13) . .
N2 C11 C12 C13 -179.3(8) . .
C7 C5 C6 C1 179.2(6) . .
C7 C5 C6 O1 0.6(10) . .
C9 C10 N2 Ni1 36.1(8) . .
C9 C10 N2 C11 -142.5(7) . .
C9 C8 N1 Ni1 -35.6(7) . .
C9 C8 N1 C7 142.5(6) . .
C15 C16 C17 O2 177.7(7) . .
C15 C16 C17 C12 -1.6(11) . .
C15 C14 C13 C12 -2.3(14) . .
C13 C14 C15 C16 1.7(14) . .
C12 C17 O2 Tb1 174.5(5) . .
C12 C17 O2 Ni1 -8.1(10) . .
N8 Tb1 Ni1 N6 141.1(2) . .
N8 Tb1 Ni1 O2 -133.4(2) . .
N8 Tb1 Ni1 O1 61.0(2) . .
N8 Tb1 Ni1 N7 -31.3(2) . .
N8 Tb1 Ni1 N1 48.8(2) . .
N8 Tb1 Ni1 N2 -122.6(2) . .
N8 Tb1 O4 C16 93.8(5) . .
N8 Tb1 O4 C19 -78.4(6) . .
N8 Tb1 O5 N3 -121.8(4) . .
N8 Tb1 O3 C1 -72.9(4) . .
N8 Tb1 O3 C18 80.5(5) . .
N8 Tb1 O6 N3 97.5(4) . .
N8 Tb1 O2 Ni1 53.1(2) . .
N8 Tb1 O2 C17 -129.1(5) . .
N8 Tb1 N3 O5 80.3(5) . .
N8 Tb1 N3 O7 -12(3) . .
N8 Tb1 N3 O6 -111.5(4) . .
N8 Tb1 O1 Ni1 -115.9(2) . .
N8 Tb1 O1 C6 64.6(5) . .
C19 O4 C16 C17 178.5(6) . .
C19 O4 C16 C15 -0.4(11) . .
C33 W1 C35 N11 145(5) . .
C33 W1 C31 N7 -90(8) . .
C33 W1 C34 N10 96(28) . .
C33 W1 N5 C29 -22.9(7) . .
C33 W1 N5 C25 164.5(5) . .
C33 W1 N4 C20 19.9(7) . .
C33 W1 N4 C24 -162.0(5) . .
C33 W1 C32 N8 72(5) . .
C30 W1 C35 N11 -159(5) 4_676 .
C30 W1 C31 N7 -162(8) 4_676 .
C30 W1 C34 N10 160(28) 4_676 .
C30 W1 N5 C29 133.5(5) 4_676 .
C30 W1 N5 C25 -39.1(7) 4_676 .
C30 W1 N4 C20 -26.6(5) 4_676 .
C30 W1 N4 C24 151.5(5) 4_676 .
C30 W1 C33 N9 114(7) 4_676 .
C30 W1 C32 N8 44(5) 4_676 .
C32 W1 C35 N11 42(5) . .
C32 W1 C31 N7 -13(8) . .
C32 W1 C34 N10 21(28) . .
C32 W1 N5 C29 -55.4(5) . .
C32 W1 N5 C25 132.0(5) . .
C32 W1 N4 C20 116.4(5) . .
C32 W1 N4 C24 -65.5(5) . .
C32 W1 C33 N9 -47(7) . .
